data_1530382
loop_
_publ_author_name
'McCusker, L.B.'
'Seff, K.'

_publ_section_title
;
 Crystal structures of hydrated and partially dehydrated fully
 cadmium(II)-exchanged zeolite A
;
_journal_name_full 'Journal of Physical Chemistry'
_journal_page_first 166
_journal_page_last 174
_journal_volume 85
_journal_year 1981
_chemical_formula_sum 'Al12 Cd6 H12 O54 Si12'
_chemical_name_systematic 'Cd6 Al12 Si12 O48 (H2 O)6'
_space_group_IT_number 221
_symmetry_space_group_name_Hall '-P 4 2 3'
_symmetry_space_group_name_H-M 'P m -3 m'
_cell_angle_alpha 90
_cell_angle_beta 90
_cell_angle_gamma 90
_cell_formula_units_Z 1
_cell_length_a 12.24
_cell_length_b 12.24
_cell_length_c 12.24
_cell_volume 1833.767
_citation_journal_id_ASTM JPCHAX
_cod_data_source_file McCusker_JPCHAX_1981_809.cif
_cod_data_source_block H12Al12Cd6O54Si12
_cod_original_formula_sum 'H12 Al12 Cd6 O54 Si12'
_cod_database_code 1530382

loop_
_symmetry_equiv_pos_as_xyz
x,y,z
-y,x,z
-x,-y,z
y,-x,z
x,-y,-z
y,x,-z
-x,y,-z
-y,-x,-z
z,x,y
-x,z,y
-z,-x,y
x,-z,y
z,-x,-y
x,z,-y
-z,x,-y
-x,-z,-y
y,z,x
y,-z,-x
z,y,-x
-y,z,-x
-z,-y,-x
-y,-z,x
z,-y,x
-z,y,x
-x,-y,-z
y,-x,-z
x,y,-z
-y,x,-z
-x,y,z
-y,-x,z
x,-y,z
y,x,z
-z,-x,-y
x,-z,-y
z,x,-y
-x,z,-y
-z,x,y
-x,-z,y
z,-x,y
x,z,y
-y,-z,-x
-y,z,x
-z,-y,x
y,-z,x
z,y,x
y,z,-x
-z,y,-x
z,-y,-x

loop_
_atom_site_label
_atom_site_type_symbol
_atom_site_fract_x
_atom_site_fract_y
_atom_site_fract_z
_atom_site_occupancy
_atom_site_U_iso_or_equiv
O6 O-2 0.3414 0.3414 0.3414 0.1 0.0
O1 O-2 0 0.2049 0.5 1 0.0
O2 O-2 0 0.2955 0.2955 1 0.0
Si1 Si+4 0 0.1829 0.3689 0.5 0.0
Al1 Al+3 0 0.1829 0.3689 0.5 0.0
O3 O-2 0.113 0.113 0.3292 1 0.0
Cd1 Cd+2 0.1369 0.1369 0.1369 0.1825 0.0
O5 O-2 0 0.0994 0.0994 0.1667 0.0
O7 O-2 0 0.464 0.464 0.125 0.0
Cd3 Cd+2 0.2207 0.2207 0.2207 0.1825 0.0
O4 O-2 0.046 0.0787 0.0787 0.0708 0.0
Cd2 Cd+2 0.1679 0.1679 0.1679 0.3788 0.0
